data_4082117
loop_
_publ_author_name
'Jun, Sung Hae'
'Park, Ji Hae'
'Lee, Chun Sun'
'Park, Seong Yeon'
'Go, Min Jeong'
'Lee, Junseong'
'Lee, Bun Yeoul'

_publ_section_title
;
 Preparation of Phosphine-Amido Hafnium and Zirconium Complexes for Olefin
 Polymerization
;
_journal_issue 24
_journal_name_full Organometallics
_journal_page_first 7357
_journal_paper_doi 10.1021/om400899g
_journal_volume 32
_journal_year 2013
_chemical_formula_sum 'C43 H42 Hf N P'
_chemical_formula_weight 782.24
_chemical_name_systematic
; 
 ? 
;
_space_group_IT_number 9
_symmetry_cell_setting monoclinic
_symmetry_space_group_name_Hall 'C -2yc'
_symmetry_space_group_name_H-M 'C 1 c 1'
_atom_sites_solution_hydrogens geom
_atom_sites_solution_primary direct
_atom_sites_solution_secondary difmap
_audit_creation_method SHELXL-97
_cell_angle_alpha 90.00
_cell_angle_beta 107.0730(10)
_cell_angle_gamma 90.00
_cell_formula_units_Z 4
_cell_length_a 14.7468(3)
_cell_length_b 13.1741(3)
_cell_length_c 19.0329(4)
_cell_measurement_reflns_used 8894
_cell_measurement_temperature 100(2)
_cell_measurement_theta_max 29.51
_cell_measurement_theta_min 2.24
_cell_volume 3534.68(13)
_computing_cell_refinement 'Bruker SAINT'
_computing_data_collection 'Bruker APEX2'
_computing_data_reduction 'Bruker SAINT'
_computing_molecular_graphics 'Bruker SHELXTL'
_computing_publication_material 'Bruker SHELXTL'
_computing_structure_refinement 'SHELXL-97 (Sheldrick, 2008)'
_computing_structure_solution 'SHELXS-97 (Sheldrick, 2008)'
_diffrn_ambient_temperature 100(2)
_diffrn_measured_fraction_theta_full 1.000
_diffrn_measured_fraction_theta_max 1.000
_diffrn_measurement_device_type 'Bruker APEX-II CCD'
_diffrn_measurement_method '\f and \w scans'
_diffrn_radiation_monochromator graphite
_diffrn_radiation_source 'fine-focus sealed tube'
_diffrn_radiation_type MoK\a
_diffrn_radiation_wavelength 0.71073
_diffrn_reflns_av_R_equivalents 0.0286
_diffrn_reflns_av_sigmaI/netI 0.0511
_diffrn_reflns_limit_h_max 17
_diffrn_reflns_limit_h_min -17
_diffrn_reflns_limit_k_max 13
_diffrn_reflns_limit_k_min -15
_diffrn_reflns_limit_l_max 20
_diffrn_reflns_limit_l_min -22
_diffrn_reflns_number 13918
_diffrn_reflns_theta_full 24.99
_diffrn_reflns_theta_max 24.99
_diffrn_reflns_theta_min 2.12
_exptl_absorpt_coefficient_mu 3.027
_exptl_absorpt_correction_T_max 0.7937
_exptl_absorpt_correction_T_min 0.7517
_exptl_absorpt_correction_type empirical
_exptl_absorpt_process_details SADABS
_exptl_crystal_density_diffrn 1.470
_exptl_crystal_density_method 'not measured'
_exptl_crystal_F_000 1576
_exptl_crystal_size_max 0.10
_exptl_crystal_size_mid 0.08
_exptl_crystal_size_min 0.08
_refine_diff_density_max 1.258
_refine_diff_density_min -1.089
_refine_diff_density_rms 0.082
_refine_ls_abs_structure_details 'Flack H D (1983), Acta Cryst. A39, 876-881'
_refine_ls_abs_structure_Flack 0.006(6)
_refine_ls_extinction_method none
_refine_ls_goodness_of_fit_ref 0.997
_refine_ls_hydrogen_treatment mixed
_refine_ls_matrix_type full
_refine_ls_number_parameters 416
_refine_ls_number_reflns 5849
_refine_ls_number_restraints 2
_refine_ls_restrained_S_all 0.997
_refine_ls_R_factor_all 0.0257
_refine_ls_R_factor_gt 0.0231
_refine_ls_shift/su_max 0.002
_refine_ls_shift/su_mean 0.000
_refine_ls_structure_factor_coef Fsqd
_refine_ls_weighting_details 'calc w=1/[\s^2^(Fo^2^)+(0.0000P)^2^+0.0000P] where P=(Fo^2^+2Fc^2^)/3'
_refine_ls_weighting_scheme calc
_refine_ls_wR_factor_gt 0.0472
_refine_ls_wR_factor_ref 0.0480
_reflns_number_gt 5557
_reflns_number_total 5849
_reflns_threshold_expression >2sigma(I)
_cod_data_source_file om400899g_si_002.cif
_cod_data_source_block compound9
_cod_depositor_comments
;
The following automatic conversions were performed:

'_symmetry_cell_setting' value 'Monoclinic' changed to 'monoclinic'
according to /home/saulius/struct/CIF-dictionaries/cif_core.dic
dictionary named 'cif_core.dic' version 2.4.2 from 2011-04-26.

Automatic conversion script
Id: cif_fix_values 1891 2012-01-12 08:04:46Z andrius 
;
_cod_original_sg_symbol_H-M Cc
_cod_database_code 4082117

loop_
_symmetry_equiv_pos_as_xyz
'x, y, z'
'x, -y, z+1/2'
'x+1/2, y+1/2, z'
'x+1/2, -y+1/2, z+1/2'

loop_
_atom_site_label
_atom_site_type_symbol
_atom_site_fract_x
_atom_site_fract_y
_atom_site_fract_z
_atom_site_U_iso_or_equiv
_atom_site_adp_type
_atom_site_occupancy
_atom_site_symmetry_multiplicity
_atom_site_calc_flag
_atom_site_refinement_flags
Hf1 Hf 0.793047(9) 0.282714(11) 0.922079(9) 0.01483(5) Uani 1 1 d .
N N 0.6905(2) 0.3606(3) 0.84092(18) 0.0144(8) Uani 1 1 d .
P P 0.82823(7) 0.48687(9) 0.92834(6) 0.0151(2) Uani 1 1 d .
C1 C 0.6373(4) 0.2906(4) 0.7836(3) 0.0173(12) Uani 1 1 d .
H1 H 0.6539 0.2199 0.8021 0.021 Uiso 1 1 calc R
C2 C 0.5314(4) 0.3037(4) 0.7698(3) 0.0234(12) Uani 1 1 d .
H2A H 0.5151 0.2913 0.8159 0.028 Uiso 1 1 calc R
H2B H 0.4971 0.2534 0.7329 0.028 Uiso 1 1 calc R
C3 C 0.5002(4) 0.4111(4) 0.7418(3) 0.0233(13) Uani 1 1 d .
H3A H 0.4993 0.4171 0.6898 0.028 Uiso 1 1 calc R
H3B H 0.4351 0.4237 0.7445 0.028 Uiso 1 1 calc R
C4 C 0.5660(3) 0.4883(4) 0.7867(2) 0.0177(10) Uani 1 1 d .
C5 C 0.5409(3) 0.5907(4) 0.7850(3) 0.0212(10) Uani 1 1 d .
H5 H 0.4810 0.6109 0.7533 0.025 Uiso 1 1 calc R
C6 C 0.5985(3) 0.6636(4) 0.8268(3) 0.0217(11) Uani 1 1 d .
H6 H 0.5784 0.7324 0.8240 0.026 Uiso 1 1 calc R
C7 C 0.6854(3) 0.6359(4) 0.8728(3) 0.0198(11) Uani 1 1 d .
H7 H 0.7254 0.6853 0.9029 0.024 Uiso 1 1 calc R
C8 C 0.7147(3) 0.5364(4) 0.8751(3) 0.0157(10) Uani 1 1 d .
C9 C 0.6554(3) 0.4609(3) 0.8325(2) 0.0150(9) Uani 1 1 d .
C10 C 0.6670(3) 0.3028(4) 0.7129(3) 0.0242(11) Uani 1 1 d .
H10A H 0.6527 0.3720 0.6939 0.036 Uiso 1 1 calc R
H10B H 0.6321 0.2540 0.6760 0.036 Uiso 1 1 calc R
H10C H 0.7353 0.2903 0.7239 0.036 Uiso 1 1 calc R
C11 C 0.8683(3) 0.5730(4) 1.0057(3) 0.0157(10) Uani 1 1 d .
C12 C 0.9354(4) 0.6474(4) 1.0112(3) 0.0231(12) Uani 1 1 d .
H12 H 0.9629 0.6577 0.9724 0.028 Uiso 1 1 calc R
C13 C 0.9627(3) 0.7072(4) 1.0735(3) 0.0290(12) Uani 1 1 d .
H13 H 1.0096 0.7581 1.0776 0.035 Uiso 1 1 calc R
C14 C 0.9225(3) 0.6939(4) 1.1297(3) 0.0281(12) Uani 1 1 d .
H14 H 0.9417 0.7355 1.1723 0.034 Uiso 1 1 calc R
C15 C 0.8544(3) 0.6200(4) 1.1240(3) 0.0257(11) Uani 1 1 d .
H15 H 0.8260 0.6111 1.1624 0.031 Uiso 1 1 calc R
C16 C 0.8278(3) 0.5595(4) 1.0629(2) 0.0207(10) Uani 1 1 d .
H16 H 0.7814 0.5081 1.0593 0.025 Uiso 1 1 calc R
C17 C 0.9058(3) 0.5055(3) 0.8697(2) 0.0156(9) Uani 1 1 d .
C18 C 0.9990(3) 0.4730(4) 0.8939(2) 0.0204(10) Uani 1 1 d .
H18 H 1.0231 0.4435 0.9413 0.024 Uiso 1 1 calc R
C19 C 1.0574(3) 0.4836(4) 0.8485(3) 0.0229(11) Uani 1 1 d .
H19 H 1.1218 0.4626 0.8656 0.027 Uiso 1 1 calc R
C20 C 1.0228(3) 0.5240(4) 0.7797(2) 0.0223(11) Uani 1 1 d .
H20 H 1.0628 0.5299 0.7488 0.027 Uiso 1 1 calc R
C21 C 0.9299(3) 0.5563(4) 0.7550(3) 0.0242(11) Uani 1 1 d .
H21 H 0.9059 0.5840 0.7070 0.029 Uiso 1 1 calc R
C22 C 0.8713(3) 0.5484(4) 0.8002(2) 0.0220(11) Uani 1 1 d .
H22 H 0.8078 0.5723 0.7836 0.026 Uiso 1 1 calc R
C23 C 0.9103(4) 0.2777(4) 1.0332(3) 0.0253(14) Uani 1 1 d .
H23A H 0.8846 0.3146 1.0685 0.030 Uiso 1 1 calc R
H23B H 0.9157 0.2057 1.0488 0.030 Uiso 1 1 calc R
C24 C 1.0086(4) 0.3146(4) 1.0464(3) 0.0185(11) Uani 1 1 d .
C25 C 1.0761(3) 0.2638(4) 1.0205(3) 0.0229(11) Uani 1 1 d .
H25 H 1.0593 0.2014 0.9950 0.028 Uiso 1 1 calc R
C26 C 1.1665(3) 0.3022(4) 1.0311(3) 0.0268(12) Uani 1 1 d .
H26 H 1.2109 0.2651 1.0138 0.032 Uiso 1 1 calc R
C27 C 1.1929(3) 0.3934(4) 1.0666(3) 0.0275(12) Uani 1 1 d .
H27 H 1.2546 0.4202 1.0728 0.033 Uiso 1 1 calc R
C28 C 1.1284(3) 0.4449(4) 1.0928(3) 0.0247(11) Uani 1 1 d .
H28 H 1.1461 0.5077 1.1176 0.030 Uiso 1 1 calc R
C29 C 1.0384(4) 0.4070(4) 1.0838(3) 0.0202(12) Uani 1 1 d .
H29 H 0.9957 0.4437 1.1031 0.024 Uiso 1 1 calc R
C30 C 0.8665(4) 0.1929(5) 0.8566(4) 0.0226(15) Uani 1 1 d .
H30A H 0.8492 0.2213 0.8063 0.027 Uiso 1 1 calc R
H30B H 0.9357 0.2022 0.8784 0.027 Uiso 1 1 calc R
C31 C 0.8461(3) 0.0828(3) 0.8513(2) 0.0191(10) Uani 1 1 d .
C32 C 0.7819(3) 0.0407(4) 0.7883(2) 0.0209(10) Uani 1 1 d .
H32 H 0.7508 0.0838 0.7485 0.025 Uiso 1 1 calc R
C33 C 0.7631(3) -0.0624(4) 0.7834(3) 0.0260(11) Uani 1 1 d .
H33 H 0.7203 -0.0894 0.7399 0.031 Uiso 1 1 calc R
C34 C 0.8056(3) -0.1264(4) 0.8407(3) 0.0318(12) Uani 1 1 d .
H34 H 0.7922 -0.1971 0.8372 0.038 Uiso 1 1 calc R
C35 C 0.8679(4) -0.0862(4) 0.9035(3) 0.0356(13) Uani 1 1 d .
H35 H 0.8978 -0.1296 0.9434 0.043 Uiso 1 1 calc R
C36 C 0.8870(3) 0.0166(4) 0.9087(3) 0.0276(11) Uani 1 1 d .
H36 H 0.9293 0.0428 0.9527 0.033 Uiso 1 1 calc R
C37 C 0.6904(4) 0.1920(5) 0.9640(3) 0.0174(14) Uani 1 1 d .
H37A H 0.6299 0.1805 0.9249 0.021 Uiso 1 1 calc R
H37B H 0.7177 0.1258 0.9842 0.021 Uiso 1 1 calc R
C38 C 0.6773(3) 0.2590(3) 1.0217(2) 0.0158(10) Uani 1 1 d .
C39 C 0.7175(3) 0.2381(4) 1.0966(3) 0.0226(11) Uani 1 1 d .
H39 H 0.7525 0.1771 1.1104 0.027 Uiso 1 1 calc R
C40 C 0.7081(3) 0.3024(4) 1.1508(3) 0.0270(12) Uani 1 1 d .
H40 H 0.7355 0.2846 1.2009 0.032 Uiso 1 1 calc R
C41 C 0.6592(3) 0.3926(4) 1.1331(3) 0.0256(11) Uani 1 1 d .
H41 H 0.6526 0.4370 1.1706 0.031 Uiso 1 1 calc R
C42 C 0.6201(3) 0.4172(4) 1.0602(3) 0.0234(11) Uani 1 1 d .
H42 H 0.5864 0.4792 1.0473 0.028 Uiso 1 1 calc R
C43 C 0.6292(3) 0.3524(4) 1.0050(2) 0.0204(10) Uani 1 1 d .
H43 H 0.6025 0.3715 0.9550 0.024 Uiso 1 1 calc R

loop_
_atom_site_aniso_label
_atom_site_aniso_U_11
_atom_site_aniso_U_22
_atom_site_aniso_U_33
_atom_site_aniso_U_23
_atom_site_aniso_U_13
_atom_site_aniso_U_12
Hf1 0.01563(7) 0.01294(8) 0.01535(9) -0.00047(15) 0.00366(5) -0.00097(14)
N 0.0144(17) 0.015(2) 0.014(2) -0.0038(16) 0.0051(14) -0.0022(15)
P 0.0148(5) 0.0137(6) 0.0165(7) 0.0001(5) 0.0041(5) -0.0019(4)
C1 0.016(3) 0.010(3) 0.021(3) -0.001(2) -0.002(2) -0.006(2)
C2 0.016(3) 0.021(3) 0.033(4) -0.003(2) 0.006(2) -0.003(2)
C3 0.011(3) 0.031(3) 0.026(3) 0.004(2) 0.003(2) 0.000(2)
C4 0.013(2) 0.022(3) 0.022(3) 0.001(2) 0.0096(18) -0.0009(19)
C5 0.019(2) 0.020(3) 0.027(3) 0.009(2) 0.011(2) 0.005(2)
C6 0.021(3) 0.013(3) 0.035(3) 0.002(2) 0.016(2) -0.001(2)
C7 0.025(3) 0.016(3) 0.021(3) -0.004(2) 0.011(2) -0.005(2)
C8 0.018(2) 0.015(3) 0.015(3) 0.001(2) 0.006(2) 0.000(2)
C9 0.018(2) 0.017(3) 0.014(2) 0.0006(19) 0.0102(18) 0.0007(18)
C10 0.032(3) 0.021(3) 0.020(3) -0.004(2) 0.008(2) 0.001(2)
C11 0.012(2) 0.014(3) 0.020(3) -0.002(2) 0.0021(19) 0.0011(18)
C12 0.023(3) 0.025(3) 0.023(3) -0.002(3) 0.010(2) -0.005(2)
C13 0.028(2) 0.026(3) 0.033(3) -0.011(2) 0.009(2) -0.010(2)
C14 0.031(3) 0.025(3) 0.026(3) -0.009(2) 0.004(2) 0.001(2)
C15 0.026(2) 0.026(3) 0.029(3) -0.003(2) 0.014(2) 0.002(2)
C16 0.017(2) 0.021(3) 0.025(3) -0.001(2) 0.0071(19) -0.0029(19)
C17 0.017(2) 0.012(2) 0.019(3) -0.0014(19) 0.0064(18) -0.0036(17)
C18 0.023(2) 0.020(3) 0.018(3) 0.0011(19) 0.0046(19) -0.0003(19)
C19 0.016(2) 0.028(3) 0.025(3) -0.003(2) 0.0064(19) 0.0006(19)
C20 0.026(3) 0.020(3) 0.025(3) -0.003(2) 0.013(2) -0.001(2)
C21 0.028(3) 0.029(3) 0.017(3) 0.001(2) 0.008(2) -0.003(2)
C22 0.018(2) 0.026(3) 0.022(3) 0.001(2) 0.0052(19) -0.002(2)
C23 0.017(3) 0.033(4) 0.025(4) 0.009(3) 0.004(2) 0.002(2)
C24 0.012(3) 0.020(3) 0.019(3) 0.003(2) -0.002(2) 0.000(2)
C25 0.025(2) 0.019(3) 0.021(3) -0.001(2) -0.0004(19) 0.006(2)
C26 0.025(2) 0.036(3) 0.017(3) 0.002(2) 0.0032(19) 0.011(2)
C27 0.014(2) 0.041(3) 0.024(3) 0.005(2) 0.0015(19) -0.004(2)
C28 0.026(3) 0.022(3) 0.022(3) -0.003(2) 0.001(2) -0.001(2)
C29 0.015(3) 0.026(3) 0.019(3) 0.001(2) 0.005(2) 0.001(2)
C30 0.016(3) 0.017(3) 0.032(4) -0.001(3) 0.003(2) -0.001(2)
C31 0.017(2) 0.016(3) 0.027(3) -0.001(2) 0.0102(19) 0.0043(18)
C32 0.019(2) 0.024(3) 0.021(3) -0.001(2) 0.0071(19) 0.0047(19)
C33 0.025(3) 0.025(3) 0.029(3) -0.006(2) 0.009(2) 0.000(2)
C34 0.035(3) 0.018(3) 0.048(4) -0.001(2) 0.021(3) -0.006(2)
C35 0.034(3) 0.033(4) 0.037(3) 0.016(3) 0.008(2) 0.008(2)
C36 0.029(3) 0.024(3) 0.026(3) 0.002(2) 0.002(2) 0.005(2)
C37 0.015(3) 0.012(3) 0.026(4) 0.003(2) 0.007(2) -0.005(2)
C38 0.013(2) 0.017(3) 0.019(3) -0.0008(18) 0.0065(18) -0.0082(17)
C39 0.027(2) 0.015(3) 0.028(3) 0.002(2) 0.012(2) -0.0053(19)
C40 0.031(3) 0.033(3) 0.018(3) -0.001(2) 0.007(2) -0.009(2)
C41 0.028(3) 0.027(3) 0.027(3) -0.010(2) 0.014(2) -0.015(2)
C42 0.017(2) 0.018(3) 0.039(3) -0.001(2) 0.014(2) -0.0057(19)
C43 0.019(2) 0.022(3) 0.021(3) 0.002(2) 0.0075(18) -0.0056(19)

loop_
_atom_type_symbol
_atom_type_description
_atom_type_scat_dispersion_real
_atom_type_scat_dispersion_imag
_atom_type_scat_source
C C 0.0033 0.0016 'International Tables Vol C Tables 4.2.6.8 and 6.1.1.4'
H H 0.0000 0.0000 'International Tables Vol C Tables 4.2.6.8 and 6.1.1.4'
N N 0.0061 0.0033 'International Tables Vol C Tables 4.2.6.8 and 6.1.1.4'
P P 0.1023 0.0942 'International Tables Vol C Tables 4.2.6.8 and 6.1.1.4'
Hf Hf -0.5830 6.1852 'International Tables Vol C Tables 4.2.6.8 and 6.1.1.4'

loop_
_geom_angle_atom_site_label_1
_geom_angle_atom_site_label_2
_geom_angle_atom_site_label_3
_geom_angle
N Hf1 C30 102.33(18)
N Hf1 C37 96.11(17)
C30 Hf1 C37 113.98(15)
N Hf1 C23 151.43(18)
C30 Hf1 C23 98.1(2)
C37 Hf1 C23 93.5(2)
N Hf1 P 68.64(10)
C30 Hf1 P 115.54(17)
C37 Hf1 P 130.20(16)
C23 Hf1 P 84.64(15)
C9 N C1 113.9(4)
C9 N Hf1 134.9(3)
C1 N Hf1 110.8(3)
C8 P C11 104.92(19)
C8 P C17 104.5(2)
C11 P C17 107.3(2)
C8 P Hf1 101.41(15)
C11 P Hf1 131.50(15)
C17 P Hf1 104.44(14)
N C1 C2 110.9(4)
N C1 C10 110.9(4)
C2 C1 C10 112.3(4)
C1 C2 C3 110.8(4)
C4 C3 C2 110.6(5)
C5 C4 C9 117.3(4)
C5 C4 C3 121.5(4)
C9 C4 C3 121.2(4)
C6 C5 C4 123.2(4)
C5 C6 C7 119.2(5)
C6 C7 C8 119.9(5)
C7 C8 C9 121.1(4)
C7 C8 P 126.3(4)
C9 C8 P 112.6(3)
C4 C9 N 124.0(4)
C4 C9 C8 119.2(4)
N C9 C8 116.8(4)
C12 C11 C16 119.6(5)
C12 C11 P 124.3(4)
C16 C11 P 116.1(3)
C11 C12 C13 119.6(5)
C14 C13 C12 120.7(5)
C13 C14 C15 119.9(5)
C16 C15 C14 119.8(4)
C15 C16 C11 120.4(4)
C18 C17 C22 119.5(4)
C18 C17 P 119.5(3)
C22 C17 P 121.0(3)
C17 C18 C19 119.8(4)
C20 C19 C18 120.5(4)
C19 C20 C21 120.1(4)
C20 C21 C22 120.1(4)
C17 C22 C21 119.9(4)
C25 C24 C29 116.1(5)
C25 C24 C23 123.0(5)
C29 C24 C23 120.8(5)
C24 C23 Hf1 125.5(4)
C26 C25 C24 121.8(5)
C27 C26 C25 120.8(4)
C26 C27 C28 118.8(4)
C27 C28 C29 121.2(5)
C28 C29 C24 121.3(5)
C31 C30 Hf1 116.0(4)
C36 C31 C32 116.9(4)
C36 C31 C30 121.9(5)
C32 C31 C30 121.2(4)
C33 C32 C31 121.1(4)
C34 C33 C32 120.8(5)
C33 C34 C35 118.9(5)
C34 C35 C36 120.5(5)
C35 C36 C31 121.7(5)
C38 C37 Hf1 101.3(4)
C39 C38 C43 115.8(4)
C39 C38 C37 122.3(4)
C43 C38 C37 121.7(4)
C40 C39 C38 122.5(5)
C39 C40 C41 120.6(5)
C42 C41 C40 118.9(4)
C41 C42 C43 120.8(5)
C42 C43 C38 121.3(4)

loop_
_geom_bond_atom_site_label_1
_geom_bond_atom_site_label_2
_geom_bond_distance
Hf1 N 2.086(3)
Hf1 C30 2.217(7)
Hf1 C37 2.250(6)
Hf1 C23 2.306(6)
Hf1 P 2.7351(12)
N C9 1.411(5)
N C1 1.467(6)
P C8 1.806(5)
P C11 1.814(5)
P C17 1.833(4)
C1 C2 1.515(7)
C1 C10 1.541(7)
C2 C3 1.534(8)
C3 C4 1.490(7)
C4 C5 1.397(6)
C4 C9 1.398(6)
C5 C6 1.371(7)
C6 C7 1.373(7)
C7 C8 1.377(7)
C8 C9 1.411(6)
C11 C12 1.375(7)
C11 C16 1.399(6)
C12 C13 1.381(7)
C13 C14 1.378(7)
C14 C15 1.380(7)
C15 C16 1.369(6)
C17 C18 1.383(6)
C17 C22 1.391(6)
C18 C19 1.395(6)
C19 C20 1.366(6)
C20 C21 1.379(6)
C21 C22 1.391(6)
C23 C24 1.479(7)
C24 C25 1.403(7)
C24 C29 1.414(7)
C25 C26 1.384(7)
C26 C27 1.377(7)
C27 C28 1.377(7)
C28 C29 1.381(7)
C30 C31 1.479(8)
C31 C36 1.390(7)
C31 C32 1.404(6)
C32 C33 1.385(7)
C33 C34 1.376(7)
C34 C35 1.382(8)
C35 C36 1.382(7)
C37 C38 1.465(8)
C38 C39 1.401(6)
C38 C43 1.409(6)
C39 C40 1.373(7)
C40 C41 1.380(7)
C41 C42 1.376(7)
C42 C43 1.390(6)
